data_7110175
loop_
_publ_author_name
'Zhuo Chai'
'Dezhi Hua'
'Kui Li'
'Jiang Chu'
'Gaosheng Yang'

_publ_section_title
;
 A novel chiral yttrium complex with a tridentate linked amido-indenyl
 ligand for intramolecular hydroamination
;
_journal_name_full Chem.Commun.
_journal_page_first 177
_journal_paper_doi 10.1039/c3cc47006g
_journal_volume 50
_journal_year 2014
_chemical_absolute_configuration ad
_chemical_formula_sum 'C26 H48 Er N3 Si3'
_chemical_formula_weight 654.20
_chemical_name_systematic
; 
 ? 
;
_space_group_IT_number 19
_symmetry_cell_setting orthorhombic
_symmetry_space_group_name_Hall 'P 2ac 2ab'
_symmetry_space_group_name_H-M 'P 21 21 21'
_atom_sites_solution_hydrogens geom
_atom_sites_solution_primary direct
_atom_sites_solution_secondary difmap
_audit_creation_method SHELXL-97
_cell_angle_alpha 90.00
_cell_angle_beta 90.00
_cell_angle_gamma 90.00
_cell_formula_units_Z 4
_cell_length_a 11.1762(8)
_cell_length_b 15.7440(12)
_cell_length_c 18.2008(14)
_cell_measurement_temperature 293(2)
_cell_volume 3202.6(4)
_computing_structure_refinement 'SHELXL-97 (Sheldrick, 1997)'
_computing_structure_solution 'SHELXS-97 (Sheldrick, 1990)'
_diffrn_ambient_temperature 293(2)
_diffrn_measured_fraction_theta_full 0.996
_diffrn_measured_fraction_theta_max 0.996
_diffrn_radiation_monochromator graphite
_diffrn_radiation_source 'fine-focus sealed tube'
_diffrn_radiation_type MoK\a
_diffrn_radiation_wavelength 0.71073
_diffrn_reflns_av_R_equivalents 0.0318
_diffrn_reflns_av_sigmaI/netI 0.0315
_diffrn_reflns_limit_h_max 14
_diffrn_reflns_limit_h_min -14
_diffrn_reflns_limit_k_max 20
_diffrn_reflns_limit_k_min -20
_diffrn_reflns_limit_l_max 19
_diffrn_reflns_limit_l_min -23
_diffrn_reflns_number 27941
_diffrn_reflns_theta_full 27.75
_diffrn_reflns_theta_max 27.75
_diffrn_reflns_theta_min 1.71
_exptl_absorpt_coefficient_mu 2.750
_exptl_absorpt_correction_T_max 0.7338
_exptl_absorpt_correction_T_min 0.4732
_exptl_absorpt_correction_type multi-scan
_exptl_crystal_colour pink
_exptl_crystal_density_diffrn 1.357
_exptl_crystal_density_method 'not measured'
_exptl_crystal_description needle
_exptl_crystal_F_000 1340
_exptl_crystal_size_max 0.32
_exptl_crystal_size_mid 0.13
_exptl_crystal_size_min 0.12
_refine_diff_density_max 0.556
_refine_diff_density_min -0.707
_refine_diff_density_rms 0.064
_refine_ls_abs_structure_details 'Flack H D (1983), Acta Cryst. A39, 876-881'
_refine_ls_abs_structure_Flack -0.016(10)
_refine_ls_extinction_method none
_refine_ls_goodness_of_fit_ref 0.817
_refine_ls_hydrogen_treatment constr
_refine_ls_matrix_type full
_refine_ls_number_parameters 308
_refine_ls_number_reflns 7481
_refine_ls_number_restraints 0
_refine_ls_restrained_S_all 0.817
_refine_ls_R_factor_all 0.0368
_refine_ls_R_factor_gt 0.0253
_refine_ls_shift/su_max 0.002
_refine_ls_shift/su_mean 0.000
_refine_ls_structure_factor_coef Fsqd
_refine_ls_weighting_details 'calc w=1/[\s^2^(Fo^2^)+(0.0496P)^2^+1.0170P] where P=(Fo^2^+2Fc^2^)/3'
_refine_ls_weighting_scheme calc
_refine_ls_wR_factor_gt 0.0649
_refine_ls_wR_factor_ref 0.0732
_reflns_number_gt 6075
_reflns_number_total 7481
_reflns_threshold_expression >2sigma(I)
_cod_data_source_file c3cc47006g_3a.txt
_cod_data_source_block 10
_cod_original_sg_symbol_H-M P2(1)2(1)2(1)
_cod_database_code 7110175

loop_
_symmetry_equiv_pos_as_xyz
'x, y, z'
'-x+1/2, -y, z+1/2'
'-x, y+1/2, -z+1/2'
'x+1/2, -y+1/2, -z'

loop_
_atom_site_label
_atom_site_type_symbol
_atom_site_fract_x
_atom_site_fract_y
_atom_site_fract_z
_atom_site_U_iso_or_equiv
_atom_site_adp_type
_atom_site_occupancy
_atom_site_symmetry_multiplicity
_atom_site_calc_flag
_atom_site_refinement_flags
Er1 Er 0.247547(16) 0.546276(8) 0.376985(7) 0.05104(6) Uani 1 1 d .
Si2 Si 0.24469(14) 0.75127(7) 0.30386(7) 0.0734(3) Uani 1 1 d .
Si3 Si 0.02548(11) 0.64480(9) 0.29252(7) 0.0713(3) Uani 1 1 d .
Si1 Si 0.53079(13) 0.55095(12) 0.45735(8) 0.0856(4) Uani 1 1 d .
C13 C 0.5003(4) 0.5281(4) 0.3100(3) 0.0701(13) Uani 1 1 d .
H13 H 0.5476 0.4764 0.3174 0.084 Uiso 1 1 calc R
N1 N 0.4430(3) 0.5479(2) 0.37968(16) 0.0591(8) Uani 1 1 d .
C23 C -0.0237(5) 0.5315(4) 0.3080(3) 0.0925(18) Uani 1 1 d .
H23A H 0.0454 0.4953 0.3106 0.139 Uiso 1 1 calc R
H23B H -0.0739 0.5137 0.2681 0.139 Uiso 1 1 calc R
H23C H -0.0675 0.5278 0.3532 0.139 Uiso 1 1 calc R
C5 C 0.2494(6) 0.4523(2) 0.5015(2) 0.0788(13) Uani 1 1 d .
N2 N 0.3096(3) 0.4503(2) 0.2777(2) 0.0688(9) Uani 1 1 d .
C1 C 0.2969(5) 0.5335(3) 0.5186(2) 0.0712(12) Uani 1 1 d .
C20 C 0.2196(5) 0.4360(4) 0.2191(3) 0.0951(18) Uani 1 1 d .
H20A H 0.2539 0.4015 0.1811 0.143 Uiso 1 1 calc R
H20B H 0.1954 0.4896 0.1989 0.143 Uiso 1 1 calc R
H20C H 0.1512 0.4076 0.2395 0.143 Uiso 1 1 calc R
N3 N 0.1712(3) 0.6568(2) 0.31817(17) 0.0567(8) Uani 1 1 d .
C2 C 0.2043(5) 0.5915(4) 0.5119(2) 0.0779(14) Uani 1 1 d .
H2 H 0.2111 0.6492 0.5219 0.093 Uiso 1 1 calc R
C3 C 0.0990(5) 0.5518(4) 0.4879(3) 0.0875(16) Uani 1 1 d .
H3 H 0.0263 0.5780 0.4775 0.105 Uiso 1 1 calc R
C10 C 0.4250(5) 0.5510(4) 0.5375(3) 0.0933(17) Uani 1 1 d .
H10A H 0.4516 0.5086 0.5726 0.112 Uiso 1 1 calc R
H10B H 0.4296 0.6059 0.5615 0.112 Uiso 1 1 calc R
C14 C 0.4074(4) 0.5086(3) 0.2495(2) 0.0645(11) Uani 1 1 d .
H14 H 0.3684 0.5627 0.2380 0.077 Uiso 1 1 calc R
C7 C 0.2306(11) 0.3023(4) 0.4844(4) 0.153(4) Uani 1 1 d .
H7 H 0.2638 0.2482 0.4852 0.183 Uiso 1 1 calc R
C4 C 0.1245(5) 0.4650(4) 0.4825(3) 0.0888(17) Uani 1 1 d .
C6 C 0.2983(7) 0.3700(4) 0.5016(3) 0.107(2) Uani 1 1 d .
H6 H 0.3784 0.3623 0.5137 0.128 Uiso 1 1 calc R
C17 C 0.6453(5) 0.5721(6) 0.2095(3) 0.116(2) Uani 1 1 d .
H17A H 0.7000 0.5254 0.2181 0.140 Uiso 1 1 calc R
H17B H 0.6914 0.6200 0.1916 0.140 Uiso 1 1 calc R
C16 C 0.5535(5) 0.5462(5) 0.1514(3) 0.113(2) Uani 1 1 d .
H16A H 0.5084 0.5958 0.1364 0.135 Uiso 1 1 calc R
H16B H 0.5951 0.5244 0.1086 0.135 Uiso 1 1 calc R
C18 C 0.5850(4) 0.5959(4) 0.2807(3) 0.0886(16) Uani 1 1 d .
H18A H 0.5403 0.6481 0.2733 0.106 Uiso 1 1 calc R
H18B H 0.6459 0.6071 0.3173 0.106 Uiso 1 1 calc R
C11 C 0.6361(7) 0.4580(6) 0.4611(4) 0.170(4) Uani 1 1 d .
H11A H 0.5923 0.4064 0.4526 0.255 Uiso 1 1 calc R
H11B H 0.6733 0.4557 0.5086 0.255 Uiso 1 1 calc R
H11C H 0.6965 0.4643 0.4240 0.255 Uiso 1 1 calc R
C12 C 0.6234(6) 0.6494(6) 0.4688(3) 0.155(4) Uani 1 1 d .
H12A H 0.6909 0.6470 0.4363 0.233 Uiso 1 1 calc R
H12B H 0.6509 0.6532 0.5187 0.233 Uiso 1 1 calc R
H12C H 0.5757 0.6983 0.4573 0.233 Uiso 1 1 calc R
C15 C 0.4691(5) 0.4801(4) 0.1792(3) 0.0970(18) Uani 1 1 d .
H15A H 0.5127 0.4279 0.1885 0.116 Uiso 1 1 calc R
H15B H 0.4092 0.4684 0.1420 0.116 Uiso 1 1 calc R
C9 C 0.0568(8) 0.3898(6) 0.4635(3) 0.124(3) Uani 1 1 d .
H9 H -0.0233 0.3946 0.4502 0.148 Uiso 1 1 calc R
C19 C 0.3541(6) 0.3682(3) 0.3035(3) 0.1012(18) Uani 1 1 d .
H19A H 0.2879 0.3336 0.3189 0.152 Uiso 1 1 calc R
H19B H 0.4074 0.3768 0.3442 0.152 Uiso 1 1 calc R
H19C H 0.3961 0.3403 0.2644 0.152 Uiso 1 1 calc R
C8 C 0.1094(11) 0.3131(6) 0.4651(4) 0.155(4) Uani 1 1 d .
H8 H 0.0643 0.2654 0.4530 0.187 Uiso 1 1 calc R
C21 C -0.0018(6) 0.6676(5) 0.1936(3) 0.120(2) Uani 1 1 d .
H21A H -0.0077 0.7279 0.1864 0.181 Uiso 1 1 calc R
H21B H -0.0751 0.6411 0.1784 0.181 Uiso 1 1 calc R
H21C H 0.0633 0.6457 0.1648 0.181 Uiso 1 1 calc R
C22 C -0.0832(5) 0.7095(4) 0.3474(4) 0.118(2) Uani 1 1 d .
H22A H -0.0837 0.6900 0.3973 0.176 Uiso 1 1 calc R
H22B H -0.1619 0.7036 0.3268 0.176 Uiso 1 1 calc R
H22C H -0.0598 0.7682 0.3460 0.176 Uiso 1 1 calc R
C24 C 0.3614(5) 0.7665(3) 0.3767(3) 0.0930(16) Uani 1 1 d .
H24A H 0.3266 0.7566 0.4241 0.139 Uiso 1 1 calc R
H24B H 0.3915 0.8236 0.3744 0.139 Uiso 1 1 calc R
H24C H 0.4258 0.7273 0.3688 0.139 Uiso 1 1 calc R
C25 C 0.3169(5) 0.7554(4) 0.2114(3) 0.1079(19) Uani 1 1 d .
H25A H 0.3846 0.7180 0.2105 0.162 Uiso 1 1 calc R
H25B H 0.3427 0.8124 0.2014 0.162 Uiso 1 1 calc R
H25C H 0.2603 0.7380 0.1746 0.162 Uiso 1 1 calc R
C26 C 0.1455(6) 0.8476(4) 0.3075(4) 0.125(3) Uani 1 1 d .
H26A H 0.0788 0.8398 0.2749 0.188 Uiso 1 1 calc R
H26B H 0.1902 0.8967 0.2927 0.188 Uiso 1 1 calc R
H26C H 0.1168 0.8554 0.3568 0.188 Uiso 1 1 calc R

loop_
_atom_site_aniso_label
_atom_site_aniso_U_11
_atom_site_aniso_U_22
_atom_site_aniso_U_33
_atom_site_aniso_U_23
_atom_site_aniso_U_13
_atom_site_aniso_U_12
Er1 0.06137(9) 0.05228(8) 0.03948(8) 0.00007(5) -0.00160(11) -0.00419(11)
Si2 0.0797(7) 0.0581(5) 0.0823(7) 0.0149(5) 0.0205(9) 0.0035(8)
Si3 0.0617(6) 0.0862(8) 0.0661(7) 0.0083(7) 0.0014(6) 0.0073(6)
Si1 0.0750(8) 0.1297(13) 0.0523(7) -0.0137(8) -0.0179(6) -0.0081(9)
C13 0.062(3) 0.090(3) 0.058(3) -0.016(3) -0.013(2) 0.019(3)
N1 0.0628(17) 0.073(2) 0.0418(17) -0.0119(16) -0.0078(14) -0.0016(15)
C23 0.075(3) 0.111(4) 0.091(4) -0.009(4) -0.008(3) -0.020(4)
C5 0.119(4) 0.073(2) 0.0443(19) 0.0089(16) -0.011(3) -0.025(5)
N2 0.077(2) 0.073(2) 0.056(2) -0.0163(18) -0.0160(18) -0.0007(18)
C1 0.091(3) 0.082(3) 0.041(2) 0.000(2) -0.003(2) -0.020(3)
C20 0.093(4) 0.121(4) 0.071(3) -0.033(3) -0.014(3) -0.017(3)
N3 0.0597(17) 0.0566(18) 0.0538(19) 0.0042(14) 0.0119(15) 0.0040(15)
C2 0.113(4) 0.077(3) 0.044(2) 0.001(2) 0.019(2) -0.016(3)
C3 0.090(3) 0.122(5) 0.051(3) 0.016(3) 0.011(2) -0.022(3)
C10 0.123(4) 0.114(4) 0.043(2) -0.007(3) -0.014(3) -0.036(4)
C14 0.069(3) 0.078(3) 0.046(2) -0.0155(19) -0.008(2) 0.014(2)
C7 0.281(12) 0.074(3) 0.104(5) 0.024(3) -0.052(8) -0.028(7)
C4 0.108(4) 0.110(5) 0.049(3) 0.018(3) -0.006(3) -0.046(4)
C6 0.174(7) 0.084(4) 0.063(3) 0.015(3) -0.025(3) -0.007(4)
C17 0.072(3) 0.207(7) 0.070(3) -0.024(4) 0.011(3) 0.000(4)
C16 0.081(3) 0.196(7) 0.061(3) -0.029(4) 0.012(3) 0.004(4)
C18 0.059(2) 0.142(5) 0.065(3) -0.021(3) 0.003(2) -0.011(3)
C11 0.154(7) 0.252(11) 0.103(5) -0.019(6) -0.053(5) 0.100(7)
C12 0.128(5) 0.259(10) 0.078(4) -0.032(6) -0.001(4) -0.109(6)
C15 0.089(4) 0.143(5) 0.059(3) -0.039(3) 0.000(3) 0.017(4)
C9 0.157(6) 0.153(6) 0.060(3) 0.031(4) -0.011(4) -0.081(6)
C19 0.140(5) 0.067(3) 0.096(4) -0.021(3) -0.014(4) 0.019(3)
C8 0.273(13) 0.113(6) 0.080(5) 0.020(4) -0.025(6) -0.096(8)
C21 0.099(4) 0.177(7) 0.085(4) 0.026(4) -0.025(3) 0.002(4)
C22 0.078(3) 0.124(5) 0.151(6) -0.006(4) 0.039(4) 0.022(3)
C24 0.114(4) 0.067(3) 0.097(4) -0.002(3) 0.012(3) -0.020(3)
C25 0.110(4) 0.119(4) 0.095(4) 0.036(4) 0.033(3) -0.006(4)
C26 0.137(5) 0.066(3) 0.172(7) 0.022(4) 0.017(5) 0.023(3)

loop_
_atom_type_symbol
_atom_type_description
_atom_type_scat_dispersion_real
_atom_type_scat_dispersion_imag
_atom_type_scat_source
C C 0.0033 0.0016 'International Tables Vol C Tables 4.2.6.8 and 6.1.1.4'
H H 0.0000 0.0000 'International Tables Vol C Tables 4.2.6.8 and 6.1.1.4'
N N 0.0061 0.0033 'International Tables Vol C Tables 4.2.6.8 and 6.1.1.4'
Si Si 0.0817 0.0704 'International Tables Vol C Tables 4.2.6.8 and 6.1.1.4'
Er Er -0.2586 4.9576 'International Tables Vol C Tables 4.2.6.8 and 6.1.1.4'

loop_
_geom_angle_atom_site_label_1
_geom_angle_atom_site_label_2
_geom_angle_atom_site_label_3
_geom_angle
N1 Er1 N3 112.76(12)
N1 Er1 N2 75.01(12)
N3 Er1 N2 103.69(11)
N1 Er1 C2 99.29(15)
N3 Er1 C2 99.77(16)
N2 Er1 C2 156.25(16)
N1 Er1 C3 128.11(15)
N3 Er1 C3 95.87(16)
N2 Er1 C3 140.16(17)
C2 Er1 C3 31.19(16)
N1 Er1 C1 76.73(14)
N3 Er1 C1 127.70(14)
N2 Er1 C1 127.73(15)
C2 Er1 C1 30.61(17)
C3 Er1 C1 51.86(17)
N1 Er1 C4 120.09(16)
N3 Er1 C4 121.52(17)
N2 Er1 C4 112.18(17)
C2 Er1 C4 50.25(16)
C3 Er1 C4 30.58(19)
C1 Er1 C4 51.21(15)
N1 Er1 C5 88.85(16)
N3 Er1 C5 146.87(15)
N2 Er1 C5 106.12(14)
C2 Er1 C5 50.27(16)
C3 Er1 C5 51.45(19)
C1 Er1 C5 30.73(13)
C4 Er1 C5 31.24(18)
N3 Si2 C26 114.3(2)
N3 Si2 C24 109.6(2)
C26 Si2 C24 106.4(3)
N3 Si2 C25 111.9(2)
C26 Si2 C25 105.0(3)
C24 Si2 C25 109.4(3)
N3 Si3 C21 113.6(2)
N3 Si3 C22 114.4(3)
C21 Si3 C22 107.7(3)
N3 Si3 C23 110.0(2)
C21 Si3 C23 106.2(3)
C22 Si3 C23 104.2(3)
N1 Si1 C12 115.4(3)
N1 Si1 C10 106.2(2)
C12 Si1 C10 105.1(3)
N1 Si1 C11 111.4(3)
C12 Si1 C11 107.1(4)
C10 Si1 C11 111.5(3)
N1 C13 C14 111.6(4)
N1 C13 C18 115.3(4)
C14 C13 C18 107.9(4)
N1 C13 H13 107.2
C14 C13 H13 107.2
C18 C13 H13 107.2
C13 N1 Si1 118.1(3)
C13 N1 Er1 114.7(2)
Si1 N1 Er1 126.06(17)
Si3 C23 H23A 109.5
Si3 C23 H23B 109.5
H23A C23 H23B 109.5
Si3 C23 H23C 109.5
H23A C23 H23C 109.5
H23B C23 H23C 109.5
C4 C5 C6 120.0(5)
C4 C5 C1 106.8(5)
C6 C5 C1 133.2(6)
C4 C5 Er1 73.6(2)
C6 C5 Er1 120.5(3)
C1 C5 Er1 72.2(2)
C19 N2 C20 109.1(4)
C19 N2 C14 113.5(4)
C20 N2 C14 109.7(4)
C19 N2 Er1 113.8(3)
C20 N2 Er1 115.5(3)
C14 N2 Er1 94.6(2)
C2 C1 C5 107.1(5)
C2 C1 C10 127.9(5)
C5 C1 C10 125.0(6)
C2 C1 Er1 73.0(2)
C5 C1 Er1 77.1(2)
C10 C1 Er1 114.2(3)
N2 C20 H20A 109.5
N2 C20 H20B 109.5
H20A C20 H20B 109.5
N2 C20 H20C 109.5
H20A C20 H20C 109.5
H20B C20 H20C 109.5
Si3 N3 Si2 120.7(2)
Si3 N3 Er1 114.45(17)
Si2 N3 Er1 124.68(18)
C1 C2 C3 111.2(5)
C1 C2 Er1 76.4(3)
C3 C2 Er1 75.0(3)
C1 C2 H2 124.4
C3 C2 H2 124.4
Er1 C2 H2 116.0
C4 C3 C2 106.6(5)
C4 C3 Er1 77.5(3)
C2 C3 Er1 73.9(3)
C4 C3 H3 126.7
C2 C3 H3 126.7
Er1 C3 H3 114.4
C1 C10 Si1 115.0(3)
C1 C10 H10A 108.5
Si1 C10 H10A 108.5
C1 C10 H10B 108.5
Si1 C10 H10B 108.5
H10A C10 H10B 107.5
N2 C14 C15 115.7(4)
N2 C14 C13 111.3(4)
C15 C14 C13 110.7(4)
N2 C14 H14 106.2
C15 C14 H14 106.2
C13 C14 H14 106.2
C6 C7 C8 120.2(8)
C6 C7 H7 119.9
C8 C7 H7 119.9
C5 C4 C3 108.3(4)
C5 C4 C9 116.6(6)
C3 C4 C9 135.1(7)
C5 C4 Er1 75.1(2)
C3 C4 Er1 71.9(3)
C9 C4 Er1 119.1(4)
C7 C6 C5 120.8(8)
C7 C6 H6 119.6
C5 C6 H6 119.6
C18 C17 C16 111.1(4)
C18 C17 H17A 109.4
C16 C17 H17A 109.4
C18 C17 H17B 109.4
C16 C17 H17B 109.4
H17A C17 H17B 108.0
C15 C16 C17 112.1(5)
C15 C16 H16A 109.2
C17 C16 H16A 109.2
C15 C16 H16B 109.2
C17 C16 H16B 109.2
H16A C16 H16B 107.9
C17 C18 C13 113.8(5)
C17 C18 H18A 108.8
C13 C18 H18A 108.8
C17 C18 H18B 108.8
C13 C18 H18B 108.8
H18A C18 H18B 107.7
Si1 C11 H11A 109.5
Si1 C11 H11B 109.5
H11A C11 H11B 109.5
Si1 C11 H11C 109.5
H11A C11 H11C 109.5
H11B C11 H11C 109.5
Si1 C12 H12A 109.5
Si1 C12 H12B 109.5
H12A C12 H12B 109.5
Si1 C12 H12C 109.5
H12A C12 H12C 109.5
H12B C12 H12C 109.5
C16 C15 C14 111.5(5)
C16 C15 H15A 109.3
C14 C15 H15A 109.3
C16 C15 H15B 109.3
C14 C15 H15B 109.3
H15A C15 H15B 108.0
C8 C9 C4 120.0(8)
C8 C9 H9 120.0
C4 C9 H9 120.0
N2 C19 H19A 109.5
N2 C19 H19B 109.5
H19A C19 H19B 109.5
N2 C19 H19C 109.5
H19A C19 H19C 109.5
H19B C19 H19C 109.5
C9 C8 C7 122.3(7)
C9 C8 H8 118.8
C7 C8 H8 118.8
Si3 C21 H21A 109.5
Si3 C21 H21B 109.5
H21A C21 H21B 109.5
Si3 C21 H21C 109.5
H21A C21 H21C 109.5
H21B C21 H21C 109.5
Si3 C22 H22A 109.5
Si3 C22 H22B 109.5
H22A C22 H22B 109.5
Si3 C22 H22C 109.5
H22A C22 H22C 109.5
H22B C22 H22C 109.5
Si2 C24 H24A 109.5
Si2 C24 H24B 109.5
H24A C24 H24B 109.5
Si2 C24 H24C 109.5
H24A C24 H24C 109.5
H24B C24 H24C 109.5
Si2 C25 H25A 109.5
Si2 C25 H25B 109.5
H25A C25 H25B 109.5
Si2 C25 H25C 109.5
H25A C25 H25C 109.5
H25B C25 H25C 109.5
Si2 C26 H26A 109.5
Si2 C26 H26B 109.5
H26A C26 H26B 109.5
Si2 C26 H26C 109.5
H26A C26 H26C 109.5
H26B C26 H26C 109.5

loop_
_geom_bond_atom_site_label_1
_geom_bond_atom_site_label_2
_geom_bond_distance
Er1 N1 2.185(3)
Er1 N3 2.214(3)
Er1 N2 2.455(4)
Er1 C2 2.601(4)
Er1 C3 2.615(5)
Er1 C1 2.644(4)
Er1 C4 2.687(5)
Er1 C5 2.706(4)
Si2 N3 1.719(3)
Si2 C26 1.880(6)
Si2 C24 1.875(6)
Si2 C25 1.868(5)
Si3 N3 1.704(4)
Si3 C21 1.862(6)
Si3 C22 1.874(5)
Si3 C23 1.888(7)
Si1 N1 1.721(3)
Si1 C12 1.875(7)
Si1 C10 1.878(6)
Si1 C11 1.880(7)
C13 N1 1.455(6)
C13 C14 1.544(6)
C13 C18 1.524(7)
C13 H13 0.9800
C23 H23A 0.9600
C23 H23B 0.9600
C23 H23C 0.9600
C5 C4 1.452(8)
C5 C6 1.406(8)
C5 C1 1.419(6)
N2 C19 1.462(6)
N2 C20 1.484(6)
N2 C14 1.516(6)
C1 C2 1.385(8)
C1 C10 1.498(7)
C20 H20A 0.9600
C20 H20B 0.9600
C20 H20C 0.9600
C2 C3 1.402(7)
C2 H2 0.9300
C3 C4 1.400(8)
C3 H3 0.9300
C10 H10A 0.9700
C10 H10B 0.9700
C14 C15 1.521(6)
C14 H14 0.9800
C7 C6 1.344(10)
C7 C8 1.409(14)
C7 H7 0.9300
C4 C9 1.447(8)
C6 H6 0.9300
C17 C18 1.508(7)
C17 C16 1.528(8)
C17 H17A 0.9700
C17 H17B 0.9700
C16 C15 1.493(9)
C16 H16A 0.9700
C16 H16B 0.9700
C18 H18A 0.9700
C18 H18B 0.9700
C11 H11A 0.9600
C11 H11B 0.9600
C11 H11C 0.9600
C12 H12A 0.9600
C12 H12B 0.9600
C12 H12C 0.9600
C15 H15A 0.9700
C15 H15B 0.9700
C9 C8 1.344(12)
C9 H9 0.9300
C19 H19A 0.9600
C19 H19B 0.9600
C19 H19C 0.9600
C8 H8 0.9300
C21 H21A 0.9600
C21 H21B 0.9600
C21 H21C 0.9600
C22 H22A 0.9600
C22 H22B 0.9600
C22 H22C 0.9600
C24 H24A 0.9600
C24 H24B 0.9600
C24 H24C 0.9600
C25 H25A 0.9600
C25 H25B 0.9600
C25 H25C 0.9600
C26 H26A 0.9600
C26 H26B 0.9600
C26 H26C 0.9600
